data_4031127
loop_
_publ_author_name
'Murai, Toshiaki'
'Mizutani, Tomohiko'
'Ebihara, Masahiro'
'Maruyama, Toshifumi'

_publ_section_title
;
 \a-Hydroxy and \a-Oxo Selenoamides: Synthesis via Nucleophilic
 Selenocarbamoylation of Carbonyl Compounds and Characterization.
;
_journal_issue 13
_journal_name_full 'The Journal of organic chemistry'
_journal_page_first 6903
_journal_page_last 6907
_journal_paper_doi 10.1021/acs.joc.5b00969
_journal_volume 80
_journal_year 2015
_chemical_formula_sum 'C22 H19 N O Se'
_chemical_formula_weight 392.34
_chemical_name_systematic
; 
 ? 
;
_space_group_IT_number 1
_symmetry_cell_setting triclinic
_symmetry_space_group_name_Hall 'P 1'
_symmetry_space_group_name_H-M 'P 1'
_atom_sites_solution_hydrogens geom
_atom_sites_solution_primary direct
_atom_sites_solution_secondary difmap
_audit_creation_method SHELXL-97
_cell_angle_alpha 103.1490(10)
_cell_angle_beta 106.046(2)
_cell_angle_gamma 99.634(2)
_cell_formula_units_Z 1
_cell_length_a 6.9162(2)
_cell_length_b 7.8388(2)
_cell_length_c 9.2345(3)
_cell_measurement_temperature 100(2)
_cell_volume 454.13(2)
_computing_structure_refinement 'SHELXL-97 (Sheldrick, 1997)'
_computing_structure_solution 'SHELXS-97 (Sheldrick, 1990)'
_diffrn_ambient_temperature 100(2)
_diffrn_measured_fraction_theta_full 0.995
_diffrn_measured_fraction_theta_max 0.995
_diffrn_radiation_monochromator graphite
_diffrn_radiation_source 'synchrotron radiation'
_diffrn_radiation_wavelength 0.68890
_diffrn_reflns_av_R_equivalents 0.0829
_diffrn_reflns_av_sigmaI/netI 0.0917
_diffrn_reflns_limit_h_max 10
_diffrn_reflns_limit_h_min -10
_diffrn_reflns_limit_k_max 12
_diffrn_reflns_limit_k_min -12
_diffrn_reflns_limit_l_max 14
_diffrn_reflns_limit_l_min -14
_diffrn_reflns_number 12182
_diffrn_reflns_theta_full 31.97
_diffrn_reflns_theta_max 31.97
_diffrn_reflns_theta_min 2.32
_exptl_absorpt_coefficient_mu 1.908
_exptl_absorpt_correction_T_max 0.9639
_exptl_absorpt_correction_T_min 0.8370
_exptl_absorpt_correction_type multi-scan
_exptl_absorpt_process_details
;
[R. H. Blessing, Acta Cryst. (1995), A51, 33-38]
;
_exptl_crystal_colour pale-yellow
_exptl_crystal_density_diffrn 1.435
_exptl_crystal_density_method 'not measured'
_exptl_crystal_description block
_exptl_crystal_F_000 200
_exptl_crystal_size_max 0.25
_exptl_crystal_size_mid 0.08
_exptl_crystal_size_min 0.02
_refine_diff_density_max 1.912
_refine_diff_density_min -2.136
_refine_diff_density_rms 0.153
_refine_ls_abs_structure_details 'Flack H D (1983), Acta Cryst. A39, 876-881'
_refine_ls_abs_structure_Flack 0.020(8)
_refine_ls_extinction_method none
_refine_ls_goodness_of_fit_ref 1.080
_refine_ls_hydrogen_treatment mixed
_refine_ls_matrix_type full
_refine_ls_number_parameters 226
_refine_ls_number_reflns 6692
_refine_ls_number_restraints 3
_refine_ls_restrained_S_all 1.080
_refine_ls_R_factor_all 0.0565
_refine_ls_R_factor_gt 0.0558
_refine_ls_shift/su_max 0.000
_refine_ls_shift/su_mean 0.000
_refine_ls_structure_factor_coef Fsqd
_refine_ls_weighting_details 'calc w=1/[\s^2^(Fo^2^)+(0.0792P)^2^+0.0000P] where P=(Fo^2^+2Fc^2^)/3'
_refine_ls_weighting_scheme calc
_refine_ls_wR_factor_gt 0.1389
_refine_ls_wR_factor_ref 0.1394
_reflns_number_gt 6576
_reflns_number_total 6692
_reflns_threshold_expression >2sigma(I)
_cod_data_source_file jo5b00969_si_004.cif
_cod_data_source_block murai
_cod_depositor_comments 'Adding full bibliography for 4031125--4031128.cif.'
_cod_database_code 4031127

loop_
_symmetry_equiv_pos_as_xyz
'x, y, z'

loop_
_atom_site_label
_atom_site_type_symbol
_atom_site_fract_x
_atom_site_fract_y
_atom_site_fract_z
_atom_site_U_iso_or_equiv
_atom_site_adp_type
_atom_site_occupancy
_atom_site_symmetry_multiplicity
_atom_site_calc_flag
_atom_site_refinement_flags
C1 C 0.6129(4) 0.3932(4) 0.7327(3) 0.0078(4) Uani 1 1 d .
C2 C 0.4084(5) 0.3426(4) 0.7593(4) 0.0090(5) Uani 1 1 d .
C3 C 0.3550(4) 0.1723(4) 0.8005(4) 0.0081(4) Uani 1 1 d .
C4 C 0.1676(5) 0.1300(4) 0.8288(4) 0.0113(5) Uani 1 1 d .
H4 H 0.0812 0.2123 0.8279 0.014 Uiso 1 1 calc R
C5 C 0.1075(5) -0.0348(5) 0.8584(4) 0.0140(5) Uani 1 1 d .
H5 H -0.0208 -0.0648 0.8767 0.017 Uiso 1 1 calc R
C6 C 0.2353(5) -0.1557(4) 0.8612(4) 0.0128(5) Uani 1 1 d .
H6 H 0.1927 -0.2683 0.8795 0.015 Uiso 1 1 calc R
C7 C 0.4246(5) -0.1106(4) 0.8373(4) 0.0127(5) Uani 1 1 d .
H7 H 0.5141 -0.1902 0.8438 0.015 Uiso 1 1 calc R
C8 C 0.4839(5) 0.0511(4) 0.8037(4) 0.0115(5) Uani 1 1 d .
H8 H 0.6108 0.0792 0.7830 0.014 Uiso 1 1 calc R
C9 C 0.8123(5) 0.4196(4) 0.5548(4) 0.0105(5) Uani 1 1 d .
H9A H 0.9305 0.4521 0.6538 0.013 Uiso 1 1 calc R
H9B H 0.8125 0.5272 0.5158 0.013 Uiso 1 1 calc R
C10 C 0.8393(5) 0.2667(4) 0.4337(4) 0.0105(5) Uani 1 1 d .
C11 C 0.8323(5) 0.0962(5) 0.4582(4) 0.0148(6) Uani 1 1 d .
H11 H 0.8092 0.0759 0.5503 0.018 Uiso 1 1 calc R
C12 C 0.8592(6) -0.0432(5) 0.3482(5) 0.0187(6) Uani 1 1 d .
H12 H 0.8538 -0.1587 0.3652 0.022 Uiso 1 1 calc R
C13 C 0.8941(6) -0.0147(5) 0.2130(5) 0.0190(7) Uani 1 1 d .
H13 H 0.9133 -0.1102 0.1382 0.023 Uiso 1 1 calc R
C14 C 0.9006(6) 0.1547(6) 0.1881(4) 0.0180(6) Uani 1 1 d .
H14 H 0.9247 0.1750 0.0963 0.022 Uiso 1 1 calc R
C15 C 0.8718(5) 0.2942(5) 0.2974(4) 0.0128(5) Uani 1 1 d .
H15 H 0.8743 0.4089 0.2790 0.015 Uiso 1 1 calc R
C16 C 0.4259(5) 0.3049(5) 0.4474(4) 0.0109(5) Uani 1 1 d .
H16A H 0.3048 0.2637 0.4792 0.013 Uiso 1 1 calc R
H16B H 0.4385 0.2013 0.3692 0.013 Uiso 1 1 calc R
C17 C 0.3928(5) 0.4573(5) 0.3738(4) 0.0105(5) Uani 1 1 d .
C18 C 0.4072(5) 0.4457(5) 0.2250(4) 0.0150(6) Uani 1 1 d .
H18 H 0.4378 0.3420 0.1687 0.018 Uiso 1 1 calc R
C19 C 0.3770(6) 0.5854(6) 0.1577(5) 0.0198(7) Uani 1 1 d .
H19 H 0.3874 0.5771 0.0560 0.024 Uiso 1 1 calc R
C20 C 0.3312(6) 0.7378(5) 0.2406(4) 0.0181(6) Uani 1 1 d .
H20 H 0.3089 0.8327 0.1947 0.022 Uiso 1 1 calc R
C21 C 0.3186(6) 0.7502(5) 0.3903(4) 0.0169(6) Uani 1 1 d .
H21 H 0.2903 0.8546 0.4476 0.020 Uiso 1 1 calc R
C22 C 0.3474(6) 0.6095(5) 0.4559(4) 0.0152(6) Uani 1 1 d .
H22 H 0.3360 0.6172 0.5573 0.018 Uiso 1 1 calc R
N1 N 0.6166(4) 0.3679(4) 0.5868(3) 0.0082(4) Uani 1 1 d .
O1 O 0.2947(4) 0.4467(4) 0.7525(3) 0.0135(4) Uani 1 1 d .
Se1 Se 0.8273 0.4917 0.9174 0.01087(7) Uani 1 1 d .

loop_
_atom_site_aniso_label
_atom_site_aniso_U_11
_atom_site_aniso_U_22
_atom_site_aniso_U_33
_atom_site_aniso_U_23
_atom_site_aniso_U_13
_atom_site_aniso_U_12
C1 0.0047(9) 0.0094(11) 0.0083(11) 0.0023(9) 0.0012(9) 0.0009(8)
C2 0.0090(11) 0.0102(11) 0.0107(12) 0.0058(10) 0.0053(9) 0.0027(9)
C3 0.0061(10) 0.0090(11) 0.0112(12) 0.0039(9) 0.0041(9) 0.0036(9)
C4 0.0096(11) 0.0129(12) 0.0151(13) 0.0059(10) 0.0075(10) 0.0035(10)
C5 0.0138(12) 0.0136(13) 0.0162(14) 0.0062(11) 0.0075(11) 0.0005(11)
C6 0.0165(13) 0.0101(11) 0.0115(12) 0.0037(10) 0.0055(11) 0.0000(10)
C7 0.0122(12) 0.0087(11) 0.0175(14) 0.0044(10) 0.0044(11) 0.0033(10)
C8 0.0089(11) 0.0129(12) 0.0134(13) 0.0040(10) 0.0049(10) 0.0023(9)
C9 0.0070(11) 0.0145(12) 0.0106(12) 0.0030(10) 0.0050(9) 0.0018(9)
C10 0.0058(10) 0.0150(12) 0.0114(12) 0.0030(10) 0.0043(9) 0.0035(9)
C11 0.0123(13) 0.0182(15) 0.0159(14) 0.0057(12) 0.0059(11) 0.0054(11)
C12 0.0189(15) 0.0145(15) 0.0247(18) 0.0061(13) 0.0092(14) 0.0055(12)
C13 0.0133(13) 0.0238(16) 0.0172(15) -0.0014(13) 0.0052(12) 0.0079(12)
C14 0.0132(13) 0.0276(17) 0.0115(13) 0.0012(12) 0.0057(11) 0.0040(12)
C15 0.0100(11) 0.0194(14) 0.0103(12) 0.0034(11) 0.0052(10) 0.0050(10)
C16 0.0043(11) 0.0140(13) 0.0106(12) 0.0013(10) -0.0008(9) 0.0006(10)
C17 0.0066(10) 0.0158(13) 0.0071(12) 0.0023(10) 0.0002(9) 0.0024(10)
C18 0.0148(13) 0.0226(15) 0.0106(13) 0.0066(11) 0.0034(11) 0.0111(12)
C19 0.0204(16) 0.0290(19) 0.0136(15) 0.0116(14) 0.0040(13) 0.0107(14)
C20 0.0186(14) 0.0215(16) 0.0143(14) 0.0091(12) 0.0011(12) 0.0072(12)
C21 0.0156(14) 0.0195(15) 0.0145(14) 0.0032(12) 0.0038(12) 0.0060(13)
C22 0.0177(14) 0.0172(14) 0.0107(13) 0.0035(11) 0.0046(11) 0.0055(12)
N1 0.0034(9) 0.0109(10) 0.0103(10) 0.0032(8) 0.0027(8) 0.0010(8)
O1 0.0132(10) 0.0146(10) 0.0178(12) 0.0072(9) 0.0088(9) 0.0070(9)
Se1 0.00802(10) 0.01321(12) 0.00930(11) 0.00293(8) 0.00203(8) -0.00107(8)

loop_
_atom_type_symbol
_atom_type_description
_atom_type_scat_dispersion_real
_atom_type_scat_dispersion_imag
_atom_type_scat_source
C C 0.0029 0.0015 'International Tables Vol C Tables 4.2.6.8 and 6.1.1.4'
H H 0.0000 0.0000 'International Tables Vol C Tables 4.2.6.8 and 6.1.1.4'
N N 0.0057 0.0031 'International Tables Vol C Tables 4.2.6.8 and 6.1.1.4'
O O 0.0101 0.0057 'International Tables Vol C Tables 4.2.6.8 and 6.1.1.4'
Se Se -0.0187 2.1194 'International Tables Vol C Tables 4.2.6.8 and 6.1.1.4'

loop_
_geom_angle_atom_site_label_1
_geom_angle_atom_site_label_2
_geom_angle_atom_site_label_3
_geom_angle
N1 C1 C2 119.2(3)
N1 C1 Se1 128.8(2)
C2 C1 Se1 111.9(2)
O1 C2 C3 121.9(3)
O1 C2 C1 118.9(3)
C3 C2 C1 119.1(2)
C4 C3 C8 120.2(3)
C4 C3 C2 118.3(3)
C8 C3 C2 121.5(3)
C3 C4 C5 119.5(3)
C6 C5 C4 120.4(3)
C7 C6 C5 119.8(3)
C6 C7 C8 120.3(3)
C7 C8 C3 119.7(3)
N1 C9 C10 111.3(3)
C15 C10 C11 119.3(3)
C15 C10 C9 120.5(3)
C11 C10 C9 120.1(3)
C12 C11 C10 120.1(4)
C11 C12 C13 120.4(4)
C14 C13 C12 119.6(3)
C15 C14 C13 120.2(3)
C14 C15 C10 120.4(3)
N1 C16 C17 110.1(3)
C18 C17 C22 119.7(3)
C18 C17 C16 120.4(3)
C22 C17 C16 119.9(3)
C17 C18 C19 120.4(3)
C18 C19 C20 119.7(4)
C21 C20 C19 119.9(3)
C22 C21 C20 119.9(3)
C21 C22 C17 120.4(3)
C1 N1 C9 121.2(3)
C1 N1 C16 122.9(2)
C9 N1 C16 115.6(2)

loop_
_geom_bond_atom_site_label_1
_geom_bond_atom_site_label_2
_geom_bond_distance
C1 N1 1.324(4)
C1 C2 1.506(4)
C1 Se1 1.823(3)
C2 O1 1.224(4)
C2 C3 1.486(4)
C3 C4 1.393(4)
C3 C8 1.407(4)
C4 C5 1.400(5)
C5 C6 1.399(5)
C6 C7 1.388(5)
C7 C8 1.395(5)
C9 N1 1.475(4)
C9 C10 1.518(4)
C10 C15 1.395(5)
C10 C11 1.401(5)
C11 C12 1.389(5)
C12 C13 1.394(6)
C13 C14 1.394(6)
C14 C15 1.391(5)
C16 N1 1.481(4)
C16 C17 1.523(5)
C17 C18 1.389(4)
C17 C22 1.393(5)
C18 C19 1.394(5)
C19 C20 1.399(6)
C20 C21 1.392(5)
C21 C22 1.391(5)

loop_
_geom_torsion_atom_site_label_1
_geom_torsion_atom_site_label_2
_geom_torsion_atom_site_label_3
_geom_torsion_atom_site_label_4
_geom_torsion
N1 C1 C2 O1 -80.2(4)
Se1 C1 C2 O1 97.9(3)
N1 C1 C2 C3 102.7(3)
Se1 C1 C2 C3 -79.2(3)
O1 C2 C3 C4 1.3(5)
C1 C2 C3 C4 178.4(3)
O1 C2 C3 C8 178.2(3)
C1 C2 C3 C8 -4.8(4)
C8 C3 C4 C5 -0.8(5)
C2 C3 C4 C5 176.1(3)
C3 C4 C5 C6 0.6(5)
C4 C5 C6 C7 1.2(5)
C5 C6 C7 C8 -2.8(5)
C6 C7 C8 C3 2.6(5)
C4 C3 C8 C7 -0.9(5)
C2 C3 C8 C7 -177.6(3)
N1 C9 C10 C15 124.7(3)
N1 C9 C10 C11 -55.5(4)
C15 C10 C11 C12 0.5(5)
C9 C10 C11 C12 -179.3(3)
C10 C11 C12 C13 0.2(6)
C11 C12 C13 C14 -0.4(6)
C12 C13 C14 C15 -0.2(6)
C13 C14 C15 C10 1.0(5)
C11 C10 C15 C14 -1.1(5)
C9 C10 C15 C14 178.7(3)
N1 C16 C17 C18 113.6(3)
N1 C16 C17 C22 -66.5(4)
C22 C17 C18 C19 0.2(5)
C16 C17 C18 C19 -180.0(3)
C17 C18 C19 C20 -0.2(6)
C18 C19 C20 C21 0.8(6)
C19 C20 C21 C22 -1.3(6)
C20 C21 C22 C17 1.2(6)
C18 C17 C22 C21 -0.7(5)
C16 C17 C22 C21 179.5(3)
C2 C1 N1 C9 178.4(3)
Se1 C1 N1 C9 0.7(4)
C2 C1 N1 C16 4.9(4)
Se1 C1 N1 C16 -172.8(2)
C10 C9 N1 C1 130.6(3)
C10 C9 N1 C16 -55.5(3)
C17 C16 N1 C1 109.8(3)
C17 C16 N1 C9 -64.0(3)
